data_1562449
loop_
_publ_author_name
'Liu, Sui-Jun'
'Jia, Ji-Min'
'Cui, Yu'
'Han, Song-De'
'Chang, Ze'

_publ_section_title
;
 Luminescent pillared LnIII--ZnII heterometallic coordination frameworks
 with two kinds of N-heterocyclic carboxylate ligands
;
_journal_name_full 'Journal of Solid State Chemistry'
_journal_page_first 58
_journal_page_last 63
_journal_paper_doi 10.1016/j.jssc.2014.01.003
_journal_volume 212
_journal_year 2014
_chemical_formula_sum 'C20 H28 Eu N3 O19 Zn'
_chemical_formula_weight 831.82
_space_group_IT_number 2
_space_group_name_Hall '-P 1'
_space_group_name_H-M_alt 'P -1'
_symmetry_cell_setting triclinic
_symmetry_space_group_name_H-M 'P -1'
_atom_sites_solution_hydrogens geom
_atom_sites_solution_primary direct
_atom_sites_solution_secondary difmap
_audit_creation_method SHELXL-97
_cell_angle_alpha 86.46(3)
_cell_angle_beta 82.19(3)
_cell_angle_gamma 89.17(3)
_cell_formula_units_Z 2
_cell_length_a 10.590(2)
_cell_length_b 11.333(2)
_cell_length_c 12.464(3)
_cell_measurement_reflns_used 5215
_cell_measurement_temperature 293(2)
_cell_measurement_theta_max 25.01
_cell_measurement_theta_min 3.05
_cell_volume 1479.2(5)
_computing_cell_refinement CrystalClear
_computing_data_collection 'CrystalClear (Rigaku/MSC Inc., 2005)'
_computing_data_reduction CrystalClear
_computing_molecular_graphics 'Bruker SHELXTL'
_computing_publication_material 'Bruker SHELXTL'
_computing_structure_refinement 'SHELXL-97 (Sheldrick, 1997)'
_computing_structure_solution 'SHELXS-97 (Sheldrick, 1990)'
_diffrn_ambient_temperature 293(2)
_diffrn_measured_fraction_theta_full 0.998
_diffrn_measured_fraction_theta_max 0.998
_diffrn_measurement_device_type 'SCX mini'
_diffrn_measurement_method \w
_diffrn_radiation_monochromator graphite
_diffrn_radiation_source 'fine-focus sealed tube'
_diffrn_radiation_type MoK\a
_diffrn_radiation_wavelength 0.71073
_diffrn_reflns_av_R_equivalents 0.0457
_diffrn_reflns_av_sigmaI/netI 0.0553
_diffrn_reflns_limit_h_max 12
_diffrn_reflns_limit_h_min -12
_diffrn_reflns_limit_k_max 13
_diffrn_reflns_limit_k_min -13
_diffrn_reflns_limit_l_max 14
_diffrn_reflns_limit_l_min -14
_diffrn_reflns_number 13024
_diffrn_reflns_theta_full 25.01
_diffrn_reflns_theta_max 25.01
_diffrn_reflns_theta_min 3.05
_diffrn_standards_decay_% 0
_diffrn_standards_interval_count 0
_diffrn_standards_interval_time 0
_diffrn_standards_number 0
_exptl_absorpt_coefficient_mu 2.998
_exptl_absorpt_correction_T_max 0.549
_exptl_absorpt_correction_T_min 0.492
_exptl_absorpt_correction_type multi-scan
_exptl_absorpt_process_details CrystalClear
_exptl_crystal_colour colorless
_exptl_crystal_density_diffrn 1.827
_exptl_crystal_density_method 'not measured'
_exptl_crystal_description block
_exptl_crystal_F_000 792
_exptl_crystal_size_max 0.26
_exptl_crystal_size_mid 0.24
_exptl_crystal_size_min 0.22
_refine_diff_density_max 1.038
_refine_diff_density_min -0.900
_refine_diff_density_rms 0.120
_refine_ls_extinction_method none
_refine_ls_goodness_of_fit_ref 0.870
_refine_ls_hydrogen_treatment constr
_refine_ls_matrix_type full
_refine_ls_number_parameters 397
_refine_ls_number_reflns 5215
_refine_ls_number_restraints 0
_refine_ls_restrained_S_all 0.870
_refine_ls_R_factor_all 0.0495
_refine_ls_R_factor_gt 0.0383
_refine_ls_shift/su_max 2.267
_refine_ls_shift/su_mean 0.053
_refine_ls_structure_factor_coef Fsqd
_refine_ls_weighting_details 'calc w=1/[\s^2^(Fo^2^)+(0.0527P)^2^+6.9858P] where P=(Fo^2^+2Fc^2^)/3'
_refine_ls_weighting_scheme calc
_refine_ls_wR_factor_gt 0.0874
_refine_ls_wR_factor_ref 0.0932
_reflns_number_gt 4540
_reflns_number_total 5215
_reflns_threshold_expression >2sigma(I)
_cod_data_source_file JSSC-2014-212-58.cif
_cod_data_source_block 2
_cod_original_sg_symbol_H-M P-1
_cod_database_code 1562449

loop_
_symmetry_equiv_pos_as_xyz
'x, y, z'
'-x, -y, -z'

loop_
_atom_site_label
_atom_site_type_symbol
_atom_site_fract_x
_atom_site_fract_y
_atom_site_fract_z
_atom_site_U_iso_or_equiv
_atom_site_adp_type
_atom_site_occupancy
_atom_site_symmetry_multiplicity
_atom_site_calc_flag
_atom_site_refinement_flags
_atom_site_disorder_assembly
_atom_site_disorder_group
Eu1 Eu 0.07151(3) 0.51475(2) 0.23896(2) 0.01741(10) Uani 1 1 d . . .
Zn1 Zn 0.13215(6) 0.83727(5) 0.79891(5) 0.02098(16) Uani 1 1 d . . .
O4 O -0.0040(4) 0.6796(4) 0.3590(3) 0.0319(10) Uani 1 1 d . . .
O1 O 0.0346(4) 0.5900(3) 0.5936(3) 0.0294(10) Uani 1 1 d . . .
O2W O -0.1431(4) 0.5697(4) 0.2042(4) 0.0416(11) Uani 1 1 d . . .
O2 O 0.0538(4) 0.6838(3) 0.7400(3) 0.0223(8) Uani 1 1 d . . .
O1W O 0.0862(4) 0.4242(4) 0.0673(3) 0.0356(10) Uani 1 1 d . . .
O6 O 0.2247(4) 0.3588(3) 0.2836(3) 0.0293(9) Uani 1 1 d . . .
O5 O 0.3028(4) 0.5018(3) 0.1667(3) 0.0299(9) Uani 1 1 d . . .
O10 O -0.2012(4) 0.9976(3) 0.1738(3) 0.0251(9) Uani 1 1 d . . .
O9 O -0.1420(4) 0.8188(3) 0.1212(4) 0.0344(10) Uani 1 1 d . . .
O7 O 0.1066(4) 0.6806(3) 0.1238(3) 0.0301(9) Uani 1 1 d . . .
O8 O 0.0839(4) 0.7510(3) -0.0424(3) 0.0243(9) Uani 1 1 d . . .
N1 N 0.1469(5) 0.8759(4) 0.6238(4) 0.0255(11) Uani 1 1 d . . .
N2 N 0.6865(4) 0.2435(4) 0.2050(4) 0.0264(11) Uani 1 1 d . . .
N3 N 0.0396(4) 1.0660(4) 0.1640(3) 0.0207(10) Uani 1 1 d . . .
C1 C 0.0669(5) 0.6783(5) 0.6373(4) 0.0224(12) Uani 1 1 d . . .
C2 C 0.1170(5) 0.7847(5) 0.5689(4) 0.0206(11) Uani 1 1 d . . .
C3 C 0.1296(6) 0.7890(5) 0.4562(5) 0.0294(13) Uani 1 1 d . . .
C5 C 0.1688(9) 0.8959(6) 0.4008(5) 0.056(2) Uani 1 1 d . . .
H5 H 0.1775 0.9025 0.3254 0.067 Uiso 1 1 calc R . .
C6 C 0.1945(9) 0.9906(6) 0.4565(6) 0.060(2) Uani 1 1 d . . .
H6 H 0.2187 1.0624 0.4200 0.072 Uiso 1 1 calc R . .
C7 C 0.1838(7) 0.9774(5) 0.5698(5) 0.0423(18) Uani 1 1 d . . .
H7 H 0.2030 1.0410 0.6083 0.051 Uiso 1 1 calc R . .
C11 C 0.5834(6) 0.1944(6) 0.2661(6) 0.0410(16) Uani 1 1 d . . .
H11 H 0.5936 0.1229 0.3047 0.049 Uiso 1 1 calc R . .
C10 C 0.4649(6) 0.2447(6) 0.2740(6) 0.0407(17) Uani 1 1 d . . .
H10 H 0.3968 0.2081 0.3180 0.049 Uiso 1 1 calc R . .
C9 C 0.4465(5) 0.3497(5) 0.2165(5) 0.0254(13) Uani 1 1 d . . .
C13 C 0.5509(6) 0.4001(5) 0.1521(6) 0.0364(15) Uani 1 1 d . . .
H13 H 0.5420 0.4705 0.1112 0.044 Uiso 1 1 calc R . .
C12 C 0.6674(6) 0.3456(6) 0.1489(5) 0.0357(15) Uani 1 1 d . . .
H12 H 0.7368 0.3811 0.1057 0.043 Uiso 1 1 calc R . .
C8 C 0.3175(5) 0.4070(5) 0.2224(5) 0.0248(12) Uani 1 1 d . . .
C14 C -0.1188(5) 0.9213(5) 0.1421(4) 0.0223(12) Uani 1 1 d . . .
C15 C 0.0205(5) 0.9582(4) 0.1306(4) 0.0181(11) Uani 1 1 d . . .
C16 C 0.1210(5) 0.8862(4) 0.0891(4) 0.0190(11) Uani 1 1 d . . .
C17 C 0.0998(5) 0.7637(5) 0.0542(4) 0.0194(11) Uani 1 1 d . . .
C18 C 0.2436(5) 0.9294(5) 0.0821(5) 0.0271(13) Uani 1 1 d . . .
H18 H 0.3127 0.8838 0.0542 0.033 Uiso 1 1 calc R . .
C19 C 0.2631(6) 1.0400(5) 0.1162(5) 0.0321(14) Uani 1 1 d . . .
H19 H 0.3452 1.0699 0.1111 0.039 Uiso 1 1 calc R . .
C20 C 0.1597(6) 1.1061(5) 0.1582(5) 0.0265(13) Uani 1 1 d . . .
H20 H 0.1732 1.1799 0.1831 0.032 Uiso 1 1 calc R . .
O8W O 0.4524(7) 0.7098(7) 0.1161(10) 0.159(5) Uani 1 1 d . . .
O7W O 0.6927(6) 0.6926(5) 0.0176(5) 0.0775(19) Uani 1 1 d . . .
O3W O 0.4623(7) 0.0960(8) 0.7778(8) 0.122(3) Uani 1 1 d . . .
O4W O 0.3409(7) 0.4564(10) 0.6288(7) 0.134(4) Uani 1 1 d . . .
O5W O 0.4078(11) 0.6290(14) 0.4624(13) 0.231(7) Uani 1 1 d . . .
O6W O 0.2298(5) 0.2825(5) 0.5067(4) 0.0649(16) Uani 1 1 d . . .
C4 C 0.1028(6) 0.6869(5) 0.3907(4) 0.0287(14) Uani 1 1 d . . .
O3 O 0.1928(4) 0.6168(4) 0.3618(3) 0.0362(10) Uani 1 1 d . . .
O9W O 0.5339(11) 0.8607(15) 0.4507(9) 0.221(6) Uani 1 1 d . . .

loop_
_atom_site_aniso_label
_atom_site_aniso_U_11
_atom_site_aniso_U_22
_atom_site_aniso_U_33
_atom_site_aniso_U_23
_atom_site_aniso_U_13
_atom_site_aniso_U_12
Eu1 0.01995(16) 0.01538(15) 0.01681(15) -0.00083(10) -0.00224(10) -0.00005(10)
Zn1 0.0225(4) 0.0186(3) 0.0222(3) -0.0057(3) -0.0029(3) 0.0028(3)
O4 0.038(3) 0.035(2) 0.025(2) -0.0111(19) -0.0078(19) -0.0012(19)
O1 0.045(3) 0.023(2) 0.018(2) -0.0047(17) 0.0038(18) -0.0140(18)
O2W 0.033(3) 0.042(3) 0.054(3) -0.011(2) -0.018(2) 0.010(2)
O2 0.030(2) 0.021(2) 0.0149(19) -0.0004(15) -0.0008(15) -0.0037(16)
O1W 0.052(3) 0.033(2) 0.022(2) -0.0070(18) -0.0020(19) -0.005(2)
O6 0.022(2) 0.029(2) 0.036(2) 0.0042(19) -0.0008(18) 0.0017(17)
O5 0.023(2) 0.029(2) 0.036(2) 0.0036(19) -0.0014(17) 0.0023(17)
O10 0.024(2) 0.020(2) 0.033(2) -0.0080(17) -0.0032(17) 0.0029(16)
O9 0.027(2) 0.020(2) 0.057(3) -0.015(2) -0.006(2) -0.0023(17)
O7 0.041(3) 0.021(2) 0.026(2) 0.0032(18) -0.0014(18) 0.0009(18)
O8 0.031(2) 0.024(2) 0.017(2) -0.0022(16) -0.0009(16) -0.0024(17)
N1 0.037(3) 0.020(2) 0.020(2) -0.003(2) -0.003(2) -0.004(2)
N2 0.023(3) 0.024(3) 0.031(3) -0.002(2) -0.001(2) 0.002(2)
N3 0.028(3) 0.016(2) 0.019(2) -0.0025(19) -0.0043(19) 0.0002(19)
C1 0.021(3) 0.020(3) 0.025(3) 0.002(2) 0.000(2) 0.004(2)
C2 0.023(3) 0.019(3) 0.019(3) 0.000(2) -0.003(2) -0.004(2)
C3 0.041(4) 0.026(3) 0.021(3) 0.000(2) -0.001(3) -0.011(3)
C5 0.106(7) 0.038(4) 0.022(3) 0.005(3) -0.005(4) -0.026(4)
C6 0.115(7) 0.033(4) 0.031(4) 0.008(3) -0.010(4) -0.034(4)
C7 0.077(5) 0.019(3) 0.031(4) -0.003(3) -0.006(3) -0.017(3)
C11 0.034(4) 0.036(4) 0.050(4) 0.010(3) -0.001(3) 0.005(3)
C10 0.020(3) 0.034(4) 0.063(5) 0.008(3) 0.007(3) 0.004(3)
C9 0.021(3) 0.027(3) 0.029(3) -0.005(3) -0.002(2) 0.000(2)
C13 0.031(4) 0.026(3) 0.050(4) 0.009(3) -0.002(3) 0.006(3)
C12 0.025(3) 0.034(4) 0.044(4) 0.005(3) 0.004(3) 0.002(3)
C8 0.025(3) 0.022(3) 0.028(3) -0.007(3) -0.004(2) 0.000(2)
C14 0.025(3) 0.024(3) 0.018(3) -0.004(2) -0.002(2) 0.000(2)
C15 0.020(3) 0.018(3) 0.016(3) 0.002(2) -0.003(2) 0.001(2)
C16 0.026(3) 0.014(3) 0.017(3) 0.002(2) -0.004(2) 0.004(2)
C17 0.016(3) 0.020(3) 0.021(3) 0.001(2) 0.003(2) 0.001(2)
C18 0.019(3) 0.027(3) 0.034(3) -0.004(3) 0.001(2) 0.000(2)
C19 0.028(3) 0.029(3) 0.040(4) -0.007(3) -0.004(3) -0.006(3)
C20 0.032(3) 0.012(3) 0.036(3) -0.002(2) -0.006(3) -0.001(2)
O8W 0.067(5) 0.078(5) 0.315(14) -0.047(7) 0.055(7) -0.016(4)
O7W 0.068(4) 0.070(4) 0.096(5) -0.034(4) 0.000(3) -0.008(3)
O3W 0.069(5) 0.132(7) 0.165(8) -0.036(6) -0.006(5) -0.020(5)
O4W 0.064(5) 0.237(11) 0.101(6) -0.049(7) 0.011(4) -0.036(6)
O5W 0.126(10) 0.278(16) 0.314(19) -0.002(14) -0.119(11) -0.023(10)
O6W 0.055(4) 0.083(4) 0.054(3) 0.006(3) 0.000(3) 0.009(3)
C4 0.050(4) 0.022(3) 0.014(3) 0.001(2) -0.002(3) -0.012(3)
O3 0.035(3) 0.038(3) 0.038(3) -0.016(2) -0.007(2) 0.000(2)
O9W 0.138(10) 0.40(2) 0.125(9) -0.034(11) -0.007(7) -0.083(11)

loop_
_atom_type_symbol
_atom_type_description
_atom_type_scat_dispersion_real
_atom_type_scat_dispersion_imag
_atom_type_scat_source
C C 0.0033 0.0016 'International Tables Vol C Tables 4.2.6.8 and 6.1.1.4'
H H 0.0000 0.0000 'International Tables Vol C Tables 4.2.6.8 and 6.1.1.4'
Eu Eu -0.1578 3.6682 'International Tables Vol C Tables 4.2.6.8 and 6.1.1.4'
N N 0.0061 0.0033 'International Tables Vol C Tables 4.2.6.8 and 6.1.1.4'
O O 0.0106 0.0060 'International Tables Vol C Tables 4.2.6.8 and 6.1.1.4'
Zn Zn 0.2839 1.4301 'International Tables Vol C Tables 4.2.6.8 and 6.1.1.4'

loop_
_geom_angle_atom_site_label_1
_geom_angle_atom_site_label_2
_geom_angle_atom_site_label_3
_geom_angle
_geom_angle_site_symmetry_1
_geom_angle_site_symmetry_3
O7 Eu1 O1W 80.64(14) . .
O7 Eu1 O2W 77.56(16) . .
O1W Eu1 O2W 84.47(15) . .
O7 Eu1 O3 85.98(15) . .
O1W Eu1 O3 144.55(15) . .
O2W Eu1 O3 124.43(14) . .
O7 Eu1 O6 128.74(14) . .
O1W Eu1 O6 84.36(14) . .
O2W Eu1 O6 148.89(15) . .
O3 Eu1 O6 78.77(14) . .
O7 Eu1 O1 151.83(14) . 2_566
O1W Eu1 O1 120.28(13) . 2_566
O2W Eu1 O1 85.51(16) . 2_566
O3 Eu1 O1 85.27(14) . 2_566
O6 Eu1 O1 75.37(14) . 2_566
O7 Eu1 O5 76.10(14) . .
O1W Eu1 O5 72.96(15) . .
O2W Eu1 O5 147.61(15) . .
O3 Eu1 O5 72.00(14) . .
O6 Eu1 O5 52.64(13) . .
O1 Eu1 O5 125.83(14) 2_566 .
O7 Eu1 O4 77.05(14) . .
O1W Eu1 O4 150.68(14) . .
O2W Eu1 O4 72.38(14) . .
O3 Eu1 O4 52.19(14) . .
O6 Eu1 O4 124.60(13) . .
O1 Eu1 O4 76.43(13) 2_566 .
O5 Eu1 O4 118.84(14) . .
O7 Eu1 O2 140.81(13) . 2_566
O1W Eu1 O2 69.28(13) . 2_566
O2W Eu1 O2 75.14(14) . 2_566
O3 Eu1 O2 132.87(13) . 2_566
O6 Eu1 O2 73.75(12) . 2_566
O1 Eu1 O2 51.25(12) 2_566 2_566
O5 Eu1 O2 116.02(12) . 2_566
O4 Eu1 O2 119.50(13) . 2_566
O7 Eu1 C1 158.54(15) . 2_566
O1W Eu1 C1 95.05(15) . 2_566
O2W Eu1 C1 81.11(16) . 2_566
O3 Eu1 C1 108.33(15) . 2_566
O6 Eu1 C1 71.08(14) . 2_566
O1 Eu1 C1 25.25(14) 2_566 2_566
O5 Eu1 C1 122.96(14) . 2_566
O4 Eu1 C1 98.78(15) . 2_566
O2 Eu1 C1 26.12(13) 2_566 2_566
O10 Zn1 N2 92.93(17) 2_576 2_666
O10 Zn1 N3 78.52(16) 2_576 2_576
N2 Zn1 N3 166.85(18) 2_666 2_576
O10 Zn1 O2 168.45(15) 2_576 .
N2 Zn1 O2 91.80(17) 2_666 .
N3 Zn1 O2 98.49(16) 2_576 .
O10 Zn1 O8 105.16(15) 2_576 1_556
N2 Zn1 O8 87.35(17) 2_666 1_556
N3 Zn1 O8 85.31(16) 2_576 1_556
O2 Zn1 O8 85.58(14) . 1_556
O10 Zn1 N1 93.19(16) 2_576 .
N2 Zn1 N1 95.39(19) 2_666 .
N3 Zn1 N1 95.05(18) 2_576 .
O2 Zn1 N1 75.86(15) . .
O8 Zn1 N1 161.30(16) 1_556 .
C4 O4 Eu1 92.0(3) . .
C1 O1 Eu1 96.6(3) . 2_566
C1 O2 Zn1 116.0(3) . .
C1 O2 Eu1 89.5(3) . 2_566
Zn1 O2 Eu1 154.45(17) . 2_566
C8 O6 Eu1 93.6(3) . .
C8 O5 Eu1 92.5(3) . .
C14 O10 Zn1 116.3(3) . 2_576
C17 O7 Eu1 165.7(4) . .
C17 O8 Zn1 139.6(3) . 1_554
C7 N1 C2 119.4(5) . .
C7 N1 Zn1 126.6(4) . .
C2 N1 Zn1 114.0(3) . .
C11 N2 C12 116.6(5) . .
C11 N2 Zn1 120.8(4) . 2_666
C12 N2 Zn1 122.5(4) . 2_666
C15 N3 C20 119.1(5) . .
C15 N3 Zn1 112.9(3) . 2_576
C20 N3 Zn1 127.4(4) . 2_576
O1 C1 O2 122.1(5) . .
O1 C1 C2 119.9(5) . .
O2 C1 C2 117.9(5) . .
O1 C1 Eu1 58.2(3) . 2_566
O2 C1 Eu1 64.4(3) . 2_566
C2 C1 Eu1 170.4(4) . 2_566
N1 C2 C3 122.6(5) . .
N1 C2 C1 115.3(5) . .
C3 C2 C1 122.2(5) . .
C5 C3 C2 117.2(5) . .
C5 C3 C4 118.3(5) . .
C2 C3 C4 124.5(5) . .
C6 C5 C3 120.4(6) . .
C6 C5 H5 119.8 . .
C3 C5 H5 119.8 . .
C5 C6 C7 118.7(6) . .
C5 C6 H6 120.7 . .
C7 C6 H6 120.7 . .
N1 C7 C6 121.6(6) . .
N1 C7 H7 119.2 . .
C6 C7 H7 119.2 . .
N2 C11 C10 123.2(6) . .
N2 C11 H11 118.4 . .
C10 C11 H11 118.4 . .
C11 C10 C9 119.7(6) . .
C11 C10 H10 120.1 . .
C9 C10 H10 120.2 . .
C10 C9 C13 117.8(5) . .
C10 C9 C8 121.2(5) . .
C13 C9 C8 121.0(5) . .
C12 C13 C9 119.5(6) . .
C12 C13 H13 120.3 . .
C9 C13 H13 120.2 . .
C13 C12 N2 123.2(6) . .
C13 C12 H12 118.4 . .
N2 C12 H12 118.4 . .
O5 C8 O6 121.2(5) . .
O5 C8 C9 119.8(5) . .
O6 C8 C9 119.0(5) . .
O9 C14 O10 125.4(5) . .
O9 C14 C15 117.8(5) . .
O10 C14 C15 116.9(5) . .
N3 C15 C16 122.1(5) . .
N3 C15 C14 114.7(4) . .
C16 C15 C14 123.1(5) . .
C18 C16 C15 118.0(5) . .
C18 C16 C17 119.9(5) . .
C15 C16 C17 122.1(5) . .
O7 C17 O8 124.5(5) . .
O7 C17 C16 116.3(5) . .
O8 C17 C16 119.1(5) . .
C19 C18 C16 119.9(5) . .
C19 C18 H18 120.1 . .
C16 C18 H18 120.1 . .
C18 C19 C20 119.3(6) . .
C18 C19 H19 120.3 . .
C20 C19 H19 120.3 . .
N3 C20 C19 121.5(5) . .
N3 C20 H20 119.2 . .
C19 C20 H20 119.2 . .
O4 C4 O3 121.9(5) . .
O4 C4 C3 119.5(6) . .
O3 C4 C3 118.4(6) . .
C4 O3 Eu1 93.8(3) . .

loop_
_geom_bond_atom_site_label_1
_geom_bond_atom_site_label_2
_geom_bond_distance
_geom_bond_site_symmetry_2
Eu1 O7 2.296(4) .
Eu1 O1W 2.415(4) .
Eu1 O2W 2.436(4) .
Eu1 O3 2.476(4) .
Eu1 O6 2.471(4) .
Eu1 O1 2.475(4) 2_566
Eu1 O5 2.498(4) .
Eu1 O4 2.519(4) .
Eu1 O2 2.610(4) 2_566
Eu1 C1 2.894(5) 2_566
Zn1 O10 2.083(4) 2_576
Zn1 N2 2.112(5) 2_666
Zn1 N3 2.121(5) 2_576
Zn1 O2 2.148(4) .
Zn1 O8 2.152(4) 1_556
Zn1 N1 2.184(5) .
O4 C4 1.253(7) .
O1 C1 1.243(7) .
O1 Eu1 2.475(4) 2_566
O2 C1 1.274(6) .
O2 Eu1 2.610(4) 2_566
O6 C8 1.267(7) .
O5 C8 1.262(7) .
O10 C14 1.262(6) .
O10 Zn1 2.083(4) 2_576
O9 C14 1.241(7) .
O7 C17 1.249(6) .
O8 C17 1.255(6) .
O8 Zn1 2.152(4) 1_554
N1 C7 1.332(7) .
N1 C2 1.339(7) .
N2 C11 1.350(8) .
N2 C12 1.342(8) .
N2 Zn1 2.112(5) 2_666
N3 C15 1.342(7) .
N3 C20 1.348(7) .
N3 Zn1 2.121(5) 2_576
C1 C2 1.494(7) .
C1 Eu1 2.894(5) 2_566
C2 C3 1.391(8) .
C3 C5 1.396(9) .
C3 C4 1.509(8) .
C5 C6 1.364(10) .
C5 H5 0.9300 .
C6 C7 1.400(9) .
C6 H6 0.9300 .
C7 H7 0.9300 .
C11 C10 1.364(9) .
C11 H11 0.9300 .
C10 C9 1.376(8) .
C10 H10 0.9300 .
C9 C13 1.384(8) .
C9 C8 1.499(8) .
C13 C12 1.368(8) .
C13 H13 0.9300 .
C12 H12 0.9300 .
C14 C15 1.525(7) .
C15 C16 1.394(7) .
C16 C18 1.384(8) .
C16 C17 1.509(7) .
C18 C19 1.375(8) .
C18 H18 0.9300 .
C19 C20 1.380(8) .
C19 H19 0.9300 .
C20 H20 0.9300 .
C4 O3 1.261(7) .

loop_
_geom_torsion_atom_site_label_1
_geom_torsion_atom_site_label_2
_geom_torsion_atom_site_label_3
_geom_torsion_atom_site_label_4
_geom_torsion
_geom_torsion_site_symmetry_1
_geom_torsion_site_symmetry_2
_geom_torsion_site_symmetry_3
_geom_torsion_site_symmetry_4
O7 Eu1 O4 C4 -93.0(3) . . . .
O1W Eu1 O4 C4 -134.4(4) . . . .
O2W Eu1 O4 C4 -173.8(4) . . . .
O3 Eu1 O4 C4 2.0(3) . . . .
O6 Eu1 O4 C4 35.5(4) . . . .
O1 Eu1 O4 C4 96.6(3) 2_566 . . .
O5 Eu1 O4 C4 -27.0(4) . . . .
O2 Eu1 O4 C4 125.4(3) 2_566 . . .
C1 Eu1 O4 C4 108.5(3) 2_566 . . .
O10 Zn1 O2 C1 27.9(9) 2_576 . . .
N2 Zn1 O2 C1 -86.2(4) 2_666 . . .
N3 Zn1 O2 C1 102.0(4) 2_576 . . .
O8 Zn1 O2 C1 -173.4(4) 1_556 . . .
N1 Zn1 O2 C1 8.9(4) . . . .
O10 Zn1 O2 Eu1 -148.1(6) 2_576 . . 2_566
N2 Zn1 O2 Eu1 97.7(4) 2_666 . . 2_566
N3 Zn1 O2 Eu1 -74.1(4) 2_576 . . 2_566
O8 Zn1 O2 Eu1 10.5(4) 1_556 . . 2_566
N1 Zn1 O2 Eu1 -167.2(4) . . . 2_566
O7 Eu1 O6 C8 0.3(4) . . . .
O1W Eu1 O6 C8 73.5(3) . . . .
O2W Eu1 O6 C8 142.9(3) . . . .
O3 Eu1 O6 C8 -75.2(3) . . . .
O1 Eu1 O6 C8 -163.2(3) 2_566 . . .
O5 Eu1 O6 C8 0.6(3) . . . .
O4 Eu1 O6 C8 -101.5(3) . . . .
O2 Eu1 O6 C8 143.5(3) 2_566 . . .
C1 Eu1 O6 C8 170.8(4) 2_566 . . .
O7 Eu1 O5 C8 179.1(3) . . . .
O1W Eu1 O5 C8 -96.6(3) . . . .
O2W Eu1 O5 C8 -144.5(3) . . . .
O3 Eu1 O5 C8 88.8(3) . . . .
O6 Eu1 O5 C8 -0.6(3) . . . .
O1 Eu1 O5 C8 18.8(4) 2_566 . . .
O4 Eu1 O5 C8 112.6(3) . . . .
O2 Eu1 O5 C8 -40.8(3) 2_566 . . .
C1 Eu1 O5 C8 -11.8(4) 2_566 . . .
O1W Eu1 O7 C17 62.5(15) . . . .
O2W Eu1 O7 C17 -23.8(15) . . . .
O3 Eu1 O7 C17 -150.4(15) . . . .
O6 Eu1 O7 C17 137.4(14) . . . .
O1 Eu1 O7 C17 -78.3(15) 2_566 . . .
O5 Eu1 O7 C17 137.1(15) . . . .
O4 Eu1 O7 C17 -98.3(15) . . . .
O2 Eu1 O7 C17 22.8(16) 2_566 . . .
C1 Eu1 O7 C17 -17.4(17) 2_566 . . .
O10 Zn1 N1 C7 -2.6(6) 2_576 . . .
N2 Zn1 N1 C7 -95.8(6) 2_666 . . .
N3 Zn1 N1 C7 76.2(6) 2_576 . . .
O2 Zn1 N1 C7 173.7(6) . . . .
O8 Zn1 N1 C7 166.5(5) 1_556 . . .
O10 Zn1 N1 C2 176.1(4) 2_576 . . .
N2 Zn1 N1 C2 82.9(4) 2_666 . . .
N3 Zn1 N1 C2 -105.2(4) 2_576 . . .
O2 Zn1 N1 C2 -7.6(4) . . . .
O8 Zn1 N1 C2 -14.9(8) 1_556 . . .
Eu1 O1 C1 O2 7.8(6) 2_566 . . .
Eu1 O1 C1 C2 -169.0(4) 2_566 . . .
Zn1 O2 C1 O1 174.3(4) . . . .
Eu1 O2 C1 O1 -7.4(5) 2_566 . . .
Zn1 O2 C1 C2 -8.8(6) . . . .
Eu1 O2 C1 C2 169.5(4) 2_566 . . .
Zn1 O2 C1 Eu1 -178.3(3) . . . 2_566
C7 N1 C2 C3 3.6(9) . . . .
Zn1 N1 C2 C3 -175.2(5) . . . .
C7 N1 C2 C1 -175.3(6) . . . .
Zn1 N1 C2 C1 5.9(6) . . . .
O1 C1 C2 N1 178.8(5) . . . .
O2 C1 C2 N1 1.8(7) . . . .
Eu1 C1 C2 N1 103(2) 2_566 . . .
O1 C1 C2 C3 -0.2(8) . . . .
O2 C1 C2 C3 -177.2(5) . . . .
Eu1 C1 C2 C3 -76(2) 2_566 . . .
N1 C2 C3 C5 -3.3(10) . . . .
C1 C2 C3 C5 175.6(6) . . . .
N1 C2 C3 C4 177.1(6) . . . .
C1 C2 C3 C4 -4.0(9) . . . .
C2 C3 C5 C6 0.6(12) . . . .
C4 C3 C5 C6 -179.8(8) . . . .
C3 C5 C6 C7 1.6(14) . . . .
C2 N1 C7 C6 -1.2(11) . . . .
Zn1 N1 C7 C6 177.4(6) . . . .
C5 C6 C7 N1 -1.4(13) . . . .
C12 N2 C11 C10 -1.3(10) . . . .
Zn1 N2 C11 C10 178.0(6) 2_666 . . .
N2 C11 C10 C9 0.9(11) . . . .
C11 C10 C9 C13 0.2(10) . . . .
C11 C10 C9 C8 179.4(6) . . . .
C10 C9 C13 C12 -0.9(10) . . . .
C8 C9 C13 C12 179.8(6) . . . .
C9 C13 C12 N2 0.6(10) . . . .
C11 N2 C12 C13 0.5(10) . . . .
Zn1 N2 C12 C13 -178.8(5) 2_666 . . .
Eu1 O5 C8 O6 1.2(5) . . . .
Eu1 O5 C8 C9 -179.0(4) . . . .
Eu1 O6 C8 O5 -1.2(6) . . . .
Eu1 O6 C8 C9 178.9(4) . . . .
C10 C9 C8 O5 -178.2(6) . . . .
C13 C9 C8 O5 1.0(8) . . . .
C10 C9 C8 O6 1.7(9) . . . .
C13 C9 C8 O6 -179.1(5) . . . .
Zn1 O10 C14 O9 -179.6(4) 2_576 . . .
Zn1 O10 C14 C15 1.6(6) 2_576 . . .
C20 N3 C15 C16 -0.5(8) . . . .
Zn1 N3 C15 C16 171.6(4) 2_576 . . .
C20 N3 C15 C14 179.3(5) . . . .
Zn1 N3 C15 C14 -8.5(5) 2_576 . . .
O9 C14 C15 N3 -174.1(5) . . . .
O10 C14 C15 N3 4.9(7) . . . .
O9 C14 C15 C16 5.8(8) . . . .
O10 C14 C15 C16 -175.3(5) . . . .
N3 C15 C16 C18 -0.5(8) . . . .
C14 C15 C16 C18 179.7(5) . . . .
N3 C15 C16 C17 178.5(5) . . . .
C14 C15 C16 C17 -1.4(8) . . . .
Eu1 O7 C17 O8 -53.6(17) . . . .
Eu1 O7 C17 C16 130.5(13) . . . .
Zn1 O8 C17 O7 -149.7(4) 1_554 . . .
Zn1 O8 C17 C16 26.0(8) 1_554 . . .
C18 C16 C17 O7 85.6(6) . . . .
C15 C16 C17 O7 -93.4(6) . . . .
C18 C16 C17 O8 -90.5(6) . . . .
C15 C16 C17 O8 90.5(6) . . . .
C15 C16 C18 C19 0.5(8) . . . .
C17 C16 C18 C19 -178.5(5) . . . .
C16 C18 C19 C20 0.6(9) . . . .
C15 N3 C20 C19 1.7(8) . . . .
Zn1 N3 C20 C19 -169.3(4) 2_576 . . .
C18 C19 C20 N3 -1.7(9) . . . .
Eu1 O4 C4 O3 -3.7(6) . . . .
Eu1 O4 C4 C3 170.1(4) . . . .
C5 C3 C4 O4 -83.6(8) . . . .
C2 C3 C4 O4 95.9(7) . . . .
C5 C3 C4 O3 90.4(8) . . . .
C2 C3 C4 O3 -90.0(8) . . . .
O4 C4 O3 Eu1 3.8(6) . . . .
C3 C4 O3 Eu1 -170.1(4) . . . .
O7 Eu1 O3 C4 74.7(3) . . . .
O1W Eu1 O3 C4 142.4(3) . . . .
O2W Eu1 O3 C4 2.7(4) . . . .
O6 Eu1 O3 C4 -154.5(4) . . . .
O1 Eu1 O3 C4 -78.5(3) 2_566 . . .
O5 Eu1 O3 C4 151.4(4) . . . .
O4 Eu1 O3 C4 -2.0(3) . . . .
O2 Eu1 O3 C4 -99.5(3) 2_566 . . .
C1 Eu1 O3 C4 -89.0(3) 2_566 . . .
